data_4061537
_journal_name_full Organometallics
_journal_paper_doi 10.1021/om050312g
_journal_year 2005
_chemical_formula_sum 'C34 H50 B10 N2 Ti'
_chemical_formula_weight 642.76
_space_group_IT_number 2
_symmetry_cell_setting triclinic
_symmetry_space_group_name_Hall '-P 1'
_symmetry_space_group_name_H-M 'P -1'
_cell_angle_alpha 97.467(3)
_cell_angle_beta 91.462(3)
_cell_angle_gamma 115.175(2)
_cell_formula_units_Z 2
_cell_length_a 9.5608(11)
_cell_length_b 10.5110(12)
_cell_length_c 20.781(2)
_cell_measurement_temperature 293(2)
_cell_volume 1866.4(4)
_diffrn_ambient_temperature 293(2)
_exptl_crystal_density_diffrn 1.144
_cod_depositor_comments
;
The following automatic conversions were performed:
'_symmetry_cell_setting' value 'TRICLINIC' changed to 'triclinic'
according to '/home/saulius/struct/CIF-dictionaries/cif_core.dic'
dictionary named 'cif_core.dic' version 2.4.1 from 2010-06-29.

Automatic conversion script
Id: cif_fix_enum 1527 2010-12-29 10:47:43Z saulius 
;
_cod_database_code 4061537

loop_
_symmetry_equiv_pos_as_xyz
'x, y, z'
'-x, -y, -z'

loop_
_atom_site_label
_atom_site_type_symbol
_atom_site_fract_x
_atom_site_fract_y
_atom_site_fract_z
_atom_site_U_iso_or_equiv
_atom_site_adp_type
_atom_site_occupancy
_atom_site_symmetry_multiplicity
_atom_site_calc_flag
_atom_site_refinement_flags
_atom_site_disorder_assembly
_atom_site_disorder_group
Ti1 Ti -0.20174(18) 0.58886(15) 0.69328(7) 0.0296(5) Uani 1 1 d . . .
N1 N -0.2252(8) 0.5940(7) 0.7749(3) 0.0337(18) Uani 1 1 d . . .
N2 N 0.0383(9) 0.7437(7) 0.7012(4) 0.042(2) Uani 1 1 d . . .
C1 C -0.2736(10) 0.2959(8) 0.5863(4) 0.032(2) Uani 1 1 d . . .
C2 C -0.1704(10) 0.3948(9) 0.6573(4) 0.034(2) Uani 1 1 d . . .
C11 C -0.3878(10) 0.3473(9) 0.5548(4) 0.038(2) Uani 1 1 d . . .
C12 C -0.5587(11) 0.2362(10) 0.5529(5) 0.062(3) Uani 1 1 d . . .
H12A H -0.6256 0.2706 0.5336 0.093 Uiso 1 1 calc R . .
H12B H -0.5845 0.2210 0.5965 0.093 Uiso 1 1 calc R . .
H12C H -0.5719 0.1482 0.5275 0.093 Uiso 1 1 calc R . .
C13 C -0.3553(13) 0.3695(12) 0.4842(4) 0.061(3) Uani 1 1 d . . .
H13A H -0.4270 0.4002 0.4660 0.092 Uiso 1 1 calc R . .
H13B H -0.3675 0.2816 0.4589 0.092 Uiso 1 1 calc R . .
H13C H -0.2512 0.4407 0.4834 0.092 Uiso 1 1 calc R . .
C14 C -0.3699(10) 0.4852(9) 0.5945(4) 0.033(2) Uani 1 1 d . . .
C15 C -0.4573(10) 0.5009(10) 0.6470(4) 0.042(2) Uani 1 1 d . . .
H15A H -0.5478 0.4241 0.6608 0.050 Uiso 1 1 calc R . .
C16 C -0.4050(14) 0.6486(12) 0.6695(5) 0.060(3) Uani 1 1 d . . .
H16A H -0.4533 0.6908 0.7013 0.072 Uiso 1 1 calc R . .
C17 C -0.2862(14) 0.7226(11) 0.6333(5) 0.057(3) Uani 1 1 d . . .
H17A H -0.2351 0.8263 0.6359 0.069 Uiso 1 1 calc R . .
C18 C -0.2649(12) 0.6245(10) 0.5862(5) 0.050(3) Uani 1 1 d . . .
H18A H -0.1943 0.6488 0.5517 0.060 Uiso 1 1 calc R . .
C19 C -0.2546(9) 0.6196(9) 0.8396(4) 0.034(2) Uani 1 1 d . . .
C20 C -0.3290(10) 0.5051(10) 0.8738(4) 0.040(2) Uani 1 1 d . . .
C21 C -0.3434(12) 0.5352(12) 0.9401(5) 0.059(3) Uani 1 1 d . . .
H21A H -0.3924 0.4604 0.9633 0.071 Uiso 1 1 calc R . .
C22 C -0.2860(13) 0.6749(13) 0.9725(5) 0.061(3) Uani 1 1 d . . .
H22A H -0.2933 0.6932 1.0170 0.073 Uiso 1 1 calc R . .
C23 C -0.2192(11) 0.7841(11) 0.9378(5) 0.052(3) Uani 1 1 d . . .
H23A H -0.1832 0.8771 0.9593 0.063 Uiso 1 1 calc R . .
C24 C -0.2029(10) 0.7620(9) 0.8720(4) 0.040(2) Uani 1 1 d . . .
C25 C -0.1316(12) 0.8896(10) 0.8359(5) 0.055(3) Uani 1 1 d . . .
H25A H -0.1198 0.8535 0.7915 0.066 Uiso 1 1 calc R . .
C26 C 0.0304(15) 1.0008(12) 0.8663(7) 0.095(4) Uani 1 1 d . . .
H26A H 0.0986 0.9555 0.8688 0.142 Uiso 1 1 calc R . .
H26B H 0.0221 1.0415 0.9093 0.142 Uiso 1 1 calc R . .
H26C H 0.0714 1.0744 0.8398 0.142 Uiso 1 1 calc R . .
C27 C -0.2403(17) 0.9617(13) 0.8308(6) 0.089(4) Uani 1 1 d . . .
H27A H -0.3407 0.8923 0.8116 0.133 Uiso 1 1 calc R . .
H27B H -0.1985 1.0350 0.8041 0.133 Uiso 1 1 calc R . .
H27C H -0.2498 1.0029 0.8735 0.133 Uiso 1 1 calc R . .
C28 C -0.3992(12) 0.3542(10) 0.8385(5) 0.053(3) Uani 1 1 d . . .
H28A H -0.3363 0.3510 0.8024 0.064 Uiso 1 1 calc R . .
C29 C -0.4006(17) 0.2442(13) 0.8799(7) 0.097(5) Uani 1 1 d . . .
H29A H -0.4464 0.1514 0.8540 0.145 Uiso 1 1 calc R . .
H29B H -0.4601 0.2455 0.9163 0.145 Uiso 1 1 calc R . .
H29C H -0.2962 0.2665 0.8955 0.145 Uiso 1 1 calc R . .
C30 C -0.5607(13) 0.3136(12) 0.8094(6) 0.079(4) Uani 1 1 d . . .
H30A H -0.5589 0.3830 0.7831 0.118 Uiso 1 1 calc R . .
H30B H -0.6272 0.3101 0.8436 0.118 Uiso 1 1 calc R . .
H30C H -0.5992 0.2218 0.7827 0.118 Uiso 1 1 calc R . .
C31 C 0.1306(12) 0.7535(11) 0.7538(5) 0.059(3) Uani 1 1 d . . .
H31A H 0.0855 0.7014 0.7867 0.070 Uiso 1 1 calc R . .
C32 C 0.2842(15) 0.8350(14) 0.7606(7) 0.088(4) Uani 1 1 d . . .
H32A H 0.3426 0.8404 0.7982 0.106 Uiso 1 1 calc R . .
C33 C 0.3533(15) 0.9082(15) 0.7137(8) 0.089(4) Uani 1 1 d . . .
H33A H 0.4607 0.9597 0.7168 0.107 Uiso 1 1 calc R . .
C34 C 0.2679(16) 0.9063(15) 0.6635(7) 0.093(4) Uani 1 1 d . . .
H34A H 0.3143 0.9636 0.6324 0.112 Uiso 1 1 calc R . .
C35 C 0.1105(14) 0.8218(11) 0.6553(5) 0.070(4) Uani 1 1 d . . .
H35A H 0.0534 0.8185 0.6177 0.084 Uiso 1 1 calc R . .
C41 C 0.1896(11) 0.5786(12) 0.9048(4) 0.35(3) Uani 1 1 d GD . .
C42 C 0.3457(10) 0.6683(17) 0.9031(5) 0.24(2) Uani 1 1 d GD . .
H42 H 0.4109 0.6332 0.8831 0.287 Uiso 1 1 calc R . .
C43 C 0.4045(13) 0.8104(15) 0.9313(5) 0.46(5) Uani 1 1 d G . .
H43 H 0.5090 0.8704 0.9302 0.554 Uiso 1 1 calc R . .
C44 C 0.3071(17) 0.8629(12) 0.9611(5) 0.214(14) Uani 1 1 d G . .
H44 H 0.3465 0.9580 0.9800 0.257 Uiso 1 1 calc R . .
C45 C 0.1510(15) 0.7732(15) 0.9628(5) 0.26(2) Uani 1 1 d G . .
H45 H 0.0859 0.8083 0.9828 0.316 Uiso 1 1 calc R . .
C46 C 0.0922(11) 0.6311(13) 0.9346(4) 0.129(7) Uani 1 1 d GD . .
H46 H -0.0122 0.5711 0.9357 0.155 Uiso 1 1 calc R . .
B3 B -0.3132(12) 0.2331(9) 0.6590(4) 0.040(3) Uani 1 1 d G . .
H3 H -0.4190 0.2192 0.6829 0.048 Uiso 1 1 calc R . .
B4 B -0.3160(14) 0.1209(11) 0.5856(5) 0.046(3) Uani 1 1 d . . .
H4 H -0.4234 0.0326 0.5615 0.055 Uiso 1 1 calc R . .
B5 B -0.1661(14) 0.2297(12) 0.5405(5) 0.046(3) Uani 1 1 d . . .
H5 H -0.1745 0.2129 0.4869 0.056 Uiso 1 1 calc R . .
B6 B -0.0796(12) 0.4007(11) 0.5868(5) 0.039(3) Uani 1 1 d . . .
H6 H -0.0327 0.4968 0.5634 0.047 Uiso 1 1 calc R . .
B7 B -0.1364(13) 0.2865(11) 0.7042(5) 0.043(3) Uani 1 1 d . . .
H7 H -0.1254 0.3060 0.7578 0.052 Uiso 1 1 calc R . .
B8 B -0.2274(15) 0.1131(12) 0.6593(5) 0.051(3) Uani 1 1 d . . .
H8 H -0.2781 0.0182 0.6833 0.061 Uiso 1 1 calc R . .
B9 B -0.1357(16) 0.1098(12) 0.5872(6) 0.056(3) Uani 1 1 d . . .
H9 H -0.1251 0.0144 0.5642 0.067 Uiso 1 1 calc R . .
B10 B 0.0122(14) 0.2871(13) 0.5873(6) 0.055(3) Uani 1 1 d . . .
H10 H 0.1203 0.3077 0.5641 0.065 Uiso 1 1 calc R . .
B11 B 0.0083(13) 0.3915(12) 0.6601(6) 0.048(3) Uani 1 1 d . . .
H11 H 0.1144 0.4808 0.6847 0.058 Uiso 1 1 calc R . .
B12 B -0.0252(16) 0.2124(13) 0.6606(6) 0.059(3) Uani 1 1 d . . .
H12 H 0.0577 0.1832 0.6852 0.070 Uiso 1 1 calc R . .
C47 C 0.1241(19) 0.4252(17) 0.8725(11) 0.29(2) Uani 1 1 d D . .
H47A H 0.0162 0.3779 0.8795 0.441 Uiso 1 1 calc R . .
H47B H 0.1795 0.3789 0.8909 0.441 Uiso 1 1 calc R . .
H47C H 0.1349 0.4214 0.8266 0.441 Uiso 1 1 calc R . .

loop_
_atom_site_aniso_label
_atom_site_aniso_U_11
_atom_site_aniso_U_22
_atom_site_aniso_U_33
_atom_site_aniso_U_23
_atom_site_aniso_U_13
_atom_site_aniso_U_12
Ti1 0.0386(10) 0.0241(9) 0.0260(9) 0.0044(7) 0.0017(7) 0.0134(8)
N1 0.036(4) 0.029(4) 0.038(5) 0.014(3) 0.011(3) 0.013(4)
N2 0.050(5) 0.029(4) 0.038(5) 0.007(4) 0.017(4) 0.006(4)
C1 0.035(5) 0.028(5) 0.031(5) 0.004(4) 0.000(4) 0.011(4)
C2 0.038(5) 0.028(5) 0.034(5) 0.007(4) 0.002(4) 0.011(4)
C11 0.046(6) 0.039(6) 0.037(5) 0.002(4) -0.003(4) 0.028(5)
C12 0.046(7) 0.042(6) 0.085(8) -0.013(6) -0.023(6) 0.015(5)
C13 0.089(9) 0.080(8) 0.034(6) 0.009(5) 0.001(6) 0.055(7)
C14 0.043(6) 0.036(6) 0.029(5) 0.006(4) -0.004(4) 0.024(5)
C15 0.032(5) 0.051(6) 0.044(6) -0.002(5) -0.011(5) 0.023(5)
C16 0.079(9) 0.064(8) 0.058(7) -0.007(6) 0.000(6) 0.056(7)
C17 0.089(9) 0.041(6) 0.063(7) 0.007(6) -0.003(7) 0.049(7)
C18 0.068(7) 0.047(7) 0.045(6) 0.018(5) -0.004(5) 0.031(6)
C19 0.029(5) 0.045(6) 0.034(5) 0.013(5) 0.006(4) 0.020(5)
C20 0.042(6) 0.051(6) 0.038(6) 0.022(5) 0.022(5) 0.027(5)
C21 0.063(7) 0.070(8) 0.051(7) 0.036(6) 0.027(6) 0.027(6)
C22 0.071(8) 0.086(9) 0.027(6) 0.005(6) 0.015(5) 0.036(7)
C23 0.050(7) 0.062(7) 0.044(7) 0.000(6) 0.006(5) 0.026(6)
C24 0.042(6) 0.039(6) 0.035(6) -0.004(4) 0.003(4) 0.018(5)
C25 0.075(8) 0.051(7) 0.034(6) 0.003(5) 0.006(5) 0.023(6)
C26 0.080(10) 0.047(8) 0.126(12) 0.010(7) 0.011(9) 0.000(7)
C27 0.135(12) 0.086(9) 0.080(9) 0.031(7) 0.019(8) 0.075(9)
C28 0.059(7) 0.044(6) 0.055(6) 0.019(5) 0.025(6) 0.017(5)
C29 0.127(12) 0.078(9) 0.104(10) 0.050(8) 0.037(9) 0.051(9)
C30 0.058(8) 0.053(7) 0.093(9) -0.012(6) -0.001(7) 0.001(6)
C31 0.046(7) 0.059(7) 0.052(7) 0.007(5) -0.007(6) 0.006(6)
C32 0.051(9) 0.091(10) 0.097(10) 0.019(9) -0.019(8) 0.007(8)
C33 0.044(8) 0.086(10) 0.111(12) 0.012(9) 0.008(9) 0.004(7)
C34 0.069(10) 0.093(11) 0.073(9) 0.020(8) 0.009(8) -0.008(9)
C35 0.069(9) 0.050(7) 0.048(7) 0.006(6) -0.006(6) -0.016(6)
C41 0.78(9) 0.48(6) 0.14(2) 0.19(3) 0.21(4) 0.56(7)
C42 0.074(12) 0.52(5) 0.24(3) 0.28(3) 0.096(15) 0.17(2)
C43 1.00(15) 0.49(8) 0.20(4) 0.10(4) 0.06(5) 0.61(10)
C44 0.24(3) 0.21(3) 0.19(3) 0.08(2) -0.06(3) 0.08(3)
C45 0.19(3) 0.46(7) 0.23(3) 0.20(4) 0.06(3) 0.18(4)
C46 0.115(15) 0.18(2) 0.118(14) 0.043(14) 0.010(11) 0.078(14)
B3 0.051(7) 0.023(6) 0.043(6) 0.004(5) 0.009(5) 0.014(5)
B4 0.060(8) 0.026(6) 0.048(7) -0.001(5) 0.011(6) 0.016(6)
B5 0.064(8) 0.054(7) 0.038(6) 0.012(6) 0.016(6) 0.039(7)
B6 0.043(7) 0.031(6) 0.047(7) 0.014(5) 0.013(5) 0.018(5)
B7 0.062(8) 0.043(7) 0.038(6) 0.012(5) 0.001(6) 0.035(6)
B8 0.076(9) 0.037(7) 0.048(7) 0.014(6) 0.012(6) 0.029(7)
B9 0.090(10) 0.044(7) 0.050(7) 0.008(6) 0.014(7) 0.043(7)
B10 0.051(8) 0.066(8) 0.059(8) 0.026(7) 0.031(6) 0.031(7)
B11 0.034(7) 0.051(7) 0.061(8) 0.004(6) -0.006(6) 0.020(6)
B12 0.077(10) 0.064(8) 0.055(8) 0.016(6) 0.006(7) 0.048(8)
C47 0.38(5) 0.35(4) 0.22(3) -0.10(3) -0.18(3) 0.27(4)

loop_
_geom_bond_atom_site_label_1
_geom_bond_atom_site_label_2
_geom_bond_distance
_geom_bond_site_symmetry_2
_geom_bond_publ_flag
Ti1 N1 1.713(7) . ?
Ti1 N2 2.163(7) . ?
Ti1 C2 2.224(8) . ?
Ti1 C15 2.340(9) . ?
Ti1 C16 2.342(10) . ?
Ti1 C17 2.356(9) . ?
Ti1 C14 2.398(8) . ?
Ti1 C18 2.408(9) . ?
N1 C19 1.395(10) . ?
N2 C35 1.348(12) . ?
N2 C31 1.352(12) . ?
C1 C11 1.572(11) . ?
C1 B3 1.713(13) . ?
C1 B4 1.705(13) . ?
C1 B6 1.706(13) . ?
C1 C2 1.699(11) . ?
C1 B5 1.713(13) . ?
C2 B3 1.673(12) . ?
C2 B7 1.714(13) . ?
C2 B11 1.723(14) . ?
C2 B6 1.717(13) . ?
C11 C14 1.510(11) . ?
C11 C13 1.534(12) . ?
C11 C12 1.548(13) . ?
C14 C18 1.416(12) . ?
C14 C15 1.426(12) . ?
C15 C16 1.421(13) . ?
C16 C17 1.380(15) . ?
C17 C18 1.411(13) . ?
C19 C20 1.408(12) . ?
C19 C24 1.424(12) . ?
C20 C21 1.397(13) . ?
C20 C28 1.507(13) . ?
C21 C22 1.396(14) . ?
C22 C23 1.364(14) . ?
C23 C24 1.381(12) . ?
C24 C25 1.529(13) . ?
C25 C27 1.534(15) . ?
C25 C26 1.543(15) . ?
C28 C30 1.503(15) . ?
C28 C29 1.523(14) . ?
C31 C32 1.341(15) . ?
C32 C33 1.333(17) . ?
C33 C34 1.302(18) . ?
C34 C35 1.375(16) . ?
C41 C47 1.510(10) . ?
C41 C42 1.3900 . ?
C41 C46 1.3900 . ?
C42 C43 1.3900 . ?
C43 C44 1.3900 . ?
C44 C45 1.3900 . ?
C45 C46 1.3900 . ?
B3 B4 1.794(13) . ?
B3 B7 1.741(14) . ?
B3 B8 1.773(15) . ?
B4 B8 1.758(16) . ?
B4 B9 1.776(18) . ?
B4 B5 1.787(15) . ?
B5 B10 1.762(17) . ?
B5 B6 1.757(15) . ?
B5 B9 1.797(15) . ?
B6 B11 1.755(15) . ?
B6 B10 1.759(15) . ?
B7 B11 1.733(16) . ?
B7 B12 1.768(16) . ?
B7 B8 1.766(16) . ?
B8 B12 1.761(18) . ?
B8 B9 1.759(16) . ?
B9 B12 1.769(17) . ?
B9 B10 1.797(17) . ?
B10 B11 1.760(17) . ?
B10 B12 1.779(16) . ?
B11 B12 1.771(16) . ?
